data_2013850
loop_
_publ_author_name
'Carvalho, Carlos E. M.'
'Wardell, Solange M. S. V.'
'Wardell, James L.'
'Skakle, Janet M. S.,'
'Low, John N.'
'Glidewell, Christopher'

_publ_section_title
;
 Three <i>N</i>^2^-benzoyloxybenzamidines: sheet structures built from
 hard and soft hydrogen bonds and aromatic \p--\p stacking interactions
;
_journal_issue 1
_journal_name_full 'Acta Crystallographica Section C'
_journal_page_first o28
_journal_page_last o32
_journal_paper_doi 10.1107/S0108270103025435
_journal_volume 60
_journal_year 2004
_chemical_formula_iupac 'C14 H12 N2 O3'
_chemical_formula_moiety 'C14 H12 N2 O3'
_chemical_formula_sum 'C14 H12 N2 O3'
_chemical_formula_weight 256.26
_chemical_name_systematic
;
N^2^-(2-Hydroxybenzoyloxy)benzamidine
;
_space_group_IT_number 61
_symmetry_cell_setting orthorhombic
_symmetry_space_group_name_Hall '-P 2ac 2ab'
_symmetry_space_group_name_H-M 'P b c a'
_atom_sites_solution_hydrogens geom
_atom_sites_solution_primary direct
_atom_sites_solution_secondary difmap
_cell_angle_alpha 90.00
_cell_angle_beta 90.00
_cell_angle_gamma 90.00
_cell_formula_units_Z 8
_cell_length_a 9.38080(10)
_cell_length_b 24.9553(4)
_cell_length_c 10.32770(10)
_cell_measurement_reflns_used 2758
_cell_measurement_temperature 120(2)
_cell_measurement_theta_max 27.47
_cell_measurement_theta_min 3.05
_cell_volume 2417.72(5)
_computing_cell_refinement 'DENZO--SMN (Otwinowski & Minor, 1997)'
_computing_data_collection 'KappaCCD Server Software (Nonius, 1997)'
_computing_data_reduction DENZO--SMN
_computing_molecular_graphics 'PLATON (Spek, 2003)'
_computing_publication_material 'SHELXL97 and PRPKAPPA (Ferguson, 1999)'
_computing_structure_refinement 'SHELXL97 (Sheldrick, 1997)'
_computing_structure_solution 'SHELXS97 (Sheldrick, 1997)'
_diffrn_ambient_temperature 120(2)
_diffrn_measured_fraction_theta_full 0.998
_diffrn_measured_fraction_theta_max 0.998
_diffrn_measurement_device_type 'Nonius KappaCCD'
_diffrn_measurement_method '\f scans, and \w scans with \k offsets'
_diffrn_radiation_monochromator graphite
_diffrn_radiation_source 'rotating anode'
_diffrn_radiation_type 'Mo K\a'
_diffrn_radiation_wavelength 0.71073
_diffrn_reflns_av_R_equivalents 0.0647
_diffrn_reflns_av_sigmaI/netI 0.0333
_diffrn_reflns_limit_h_max 9
_diffrn_reflns_limit_h_min -12
_diffrn_reflns_limit_k_max 32
_diffrn_reflns_limit_k_min -32
_diffrn_reflns_limit_l_max 12
_diffrn_reflns_limit_l_min -13
_diffrn_reflns_number 17440
_diffrn_reflns_theta_full 27.47
_diffrn_reflns_theta_max 27.47
_diffrn_reflns_theta_min 3.05
_diffrn_standards_decay_% negligible
_exptl_absorpt_coefficient_mu 0.101
_exptl_absorpt_correction_T_max 0.972
_exptl_absorpt_correction_T_min 0.966
_exptl_absorpt_correction_type multi-scan
_exptl_absorpt_process_details '(DENZO--SMN; Otwinowski & Minor, 1997)'
_exptl_crystal_colour colourless
_exptl_crystal_density_diffrn 1.408
_exptl_crystal_density_method 'not measured'
_exptl_crystal_description block
_exptl_crystal_F_000 1072
_exptl_crystal_size_max 0.55
_exptl_crystal_size_mid 0.32
_exptl_crystal_size_min 0.28
_refine_diff_density_max 0.225
_refine_diff_density_min -0.281
_refine_ls_extinction_method none
_refine_ls_goodness_of_fit_ref 0.971
_refine_ls_hydrogen_treatment constr
_refine_ls_matrix_type full
_refine_ls_number_parameters 175
_refine_ls_number_reflns 2758
_refine_ls_number_restraints 0
_refine_ls_restrained_S_all 0.971
_refine_ls_R_factor_all 0.0484
_refine_ls_R_factor_gt 0.0391
_refine_ls_shift/su_max 0.001
_refine_ls_shift/su_mean 0.000
_refine_ls_structure_factor_coef Fsqd
_refine_ls_weighting_details 'w=1/[\s^2^(Fo^2^)+(0.0581P)^2^+1.0166P] where P=(Fo^2^+2Fc^2^)/3'
_refine_ls_weighting_scheme calc
_refine_ls_wR_factor_gt 0.0984
_refine_ls_wR_factor_ref 0.1048
_reflns_number_gt 2308
_reflns_number_total 2758
_reflns_threshold_expression I>2\s(I)
_cod_data_source_file sk1677.cif
_cod_data_source_block II
_cod_depositor_comments
;
The following automatic conversions were performed:

'_exptl_absorpt_correction_type' value 'Multi-scan' changed to
'multi-scan' according to
/home/saulius/struct/CIF-dictionaries/cif_core.dic dictionary named
'cif_core.dic' version 2.4.1 from 2010-06-29.

Automatic conversion script
Id: cif_fix_values 1715 2011-07-08 13:25:40Z adriana 
;
_cod_database_code 2013850
_cod_database_fobs_code 2013850

loop_
_symmetry_equiv_pos_as_xyz
'x, y, z'
'-x+1/2, -y, z+1/2'
'-x, y+1/2, -z+1/2'
'x+1/2, -y+1/2, -z'
'-x, -y, -z'
'x-1/2, y, -z-1/2'
'x, -y-1/2, z-1/2'
'-x-1/2, y-1/2, z'

loop_
_atom_site_label
_atom_site_fract_x
_atom_site_fract_y
_atom_site_fract_z
_atom_site_U_iso_or_equiv
_atom_site_adp_type
_atom_site_calc_flag
_atom_site_refinement_flags
_atom_site_occupancy
_atom_site_disorder_assembly
_atom_site_disorder_group
_atom_site_type_symbol
O1 0.16042(9) 0.57063(3) 0.07061(8) 0.0186(2) Uani d . 1 . . O
O5 0.08972(10) 0.58517(3) 0.27676(8) 0.0219(2) Uani d . 1 . . O
O22 -0.11487(11) 0.65582(4) 0.31260(9) 0.0254(2) Uani d . 1 . . O
N2 0.24819(12) 0.52822(4) 0.12648(10) 0.0185(2) Uani d . 1 . . N
N4 0.18746(12) 0.48525(4) -0.07198(10) 0.0200(2) Uani d . 1 . . N
C3 0.25882(13) 0.48989(5) 0.04147(11) 0.0162(3) Uani d . 1 . . C
C5 0.09289(13) 0.59851(4) 0.16295(12) 0.0164(2) Uani d . 1 . . C
C11 0.35734(13) 0.44605(5) 0.08089(11) 0.0157(2) Uani d . 1 . . C
C12 0.48275(13) 0.45869(5) 0.14659(12) 0.0183(3) Uani d . 1 . . C
C13 0.57522(15) 0.41826(5) 0.18447(12) 0.0214(3) Uani d . 1 . . C
C14 0.54277(15) 0.36493(5) 0.15761(13) 0.0221(3) Uani d . 1 . . C
C15 0.41747(15) 0.35224(5) 0.09349(13) 0.0222(3) Uani d . 1 . . C
C16 0.32460(14) 0.39244(5) 0.05472(12) 0.0193(3) Uani d . 1 . . C
C21 0.01932(13) 0.64654(4) 0.11252(12) 0.0168(3) Uani d . 1 . . C
C22 -0.08237(14) 0.67216(5) 0.19139(12) 0.0185(3) Uani d . 1 . . C
C23 -0.15664(14) 0.71658(5) 0.14315(13) 0.0227(3) Uani d . 1 . . C
C24 -0.12627(15) 0.73610(5) 0.02098(14) 0.0235(3) Uani d . 1 . . C
C25 -0.02321(15) 0.71186(5) -0.05625(13) 0.0232(3) Uani d . 1 . . C
C26 0.04785(14) 0.66696(5) -0.01138(12) 0.0203(3) Uani d . 1 . . C
H22 -0.0593 0.6311 0.3347 0.038 Uiso calc R 1 . . H
H41 0.1309 0.5129 -0.0956 0.024 Uiso d PR 1 . . H
H42 0.2302 0.4665 -0.1366 0.024 Uiso d PR 1 . . H
H12 0.5049 0.4950 0.1654 0.022 Uiso calc R 1 . . H
H13 0.6609 0.4270 0.2288 0.026 Uiso calc R 1 . . H
H14 0.6065 0.3373 0.1832 0.027 Uiso calc R 1 . . H
H15 0.3950 0.3158 0.0760 0.027 Uiso calc R 1 . . H
H16 0.2390 0.3836 0.0105 0.023 Uiso calc R 1 . . H
H23 -0.2280 0.7333 0.1945 0.027 Uiso calc R 1 . . H
H24 -0.1764 0.7665 -0.0107 0.028 Uiso calc R 1 . . H
H25 -0.0018 0.7261 -0.1394 0.028 Uiso calc R 1 . . H
H26 0.1165 0.6498 -0.0649 0.024 Uiso calc R 1 . . H

loop_
_atom_site_aniso_label
_atom_site_aniso_U_11
_atom_site_aniso_U_22
_atom_site_aniso_U_33
_atom_site_aniso_U_12
_atom_site_aniso_U_13
_atom_site_aniso_U_23
O1 0.0240(5) 0.0150(4) 0.0166(4) 0.0062(3) -0.0012(3) 0.0003(3)
O5 0.0300(5) 0.0184(4) 0.0174(5) 0.0056(4) 0.0018(4) 0.0019(3)
O22 0.0324(5) 0.0234(5) 0.0204(5) 0.0085(4) 0.0038(4) 0.0003(4)
N2 0.0233(6) 0.0145(5) 0.0178(5) 0.0062(4) -0.0019(4) 0.0015(4)
N4 0.0230(6) 0.0195(5) 0.0175(5) 0.0036(4) -0.0025(4) -0.0027(4)
C3 0.0168(6) 0.0161(5) 0.0156(5) -0.0015(5) 0.0024(5) 0.0012(4)
C5 0.0187(6) 0.0133(5) 0.0174(6) -0.0013(4) -0.0008(5) -0.0010(4)
C11 0.0180(6) 0.0149(5) 0.0141(5) 0.0008(4) 0.0027(4) 0.0000(4)
C12 0.0222(6) 0.0155(5) 0.0171(6) -0.0019(5) 0.0003(5) -0.0009(4)
C13 0.0222(6) 0.0211(6) 0.0209(6) -0.0004(5) -0.0042(5) 0.0005(5)
C14 0.0263(7) 0.0174(6) 0.0227(6) 0.0042(5) 0.0010(5) 0.0019(5)
C15 0.0269(7) 0.0138(5) 0.0257(7) -0.0007(5) 0.0018(5) -0.0021(5)
C16 0.0204(6) 0.0174(6) 0.0199(6) -0.0019(5) 0.0003(5) -0.0025(5)
C21 0.0190(6) 0.0128(5) 0.0185(6) -0.0009(4) -0.0034(5) -0.0014(4)
C22 0.0225(6) 0.0143(5) 0.0188(6) -0.0012(5) -0.0034(5) -0.0024(4)
C23 0.0246(7) 0.0161(6) 0.0274(7) 0.0038(5) -0.0040(5) -0.0053(5)
C24 0.0278(7) 0.0125(5) 0.0303(7) 0.0015(5) -0.0101(6) -0.0004(5)
C25 0.0297(7) 0.0177(6) 0.0222(6) -0.0021(5) -0.0048(6) 0.0041(5)
C26 0.0224(6) 0.0181(6) 0.0202(6) -0.0018(5) -0.0006(5) 0.0005(5)

loop_
_atom_type_symbol
_atom_type_description
_atom_type_scat_dispersion_real
_atom_type_scat_dispersion_imag
_atom_type_scat_source
C C 0.0033 0.0016 'International Tables Vol C Tables 4.2.6.8 and 6.1.1.4'
H H 0.0000 0.0000 'International Tables Vol C Tables 4.2.6.8 and 6.1.1.4'
N N 0.0061 0.0033 'International Tables Vol C Tables 4.2.6.8 and 6.1.1.4'
O O 0.0106 0.0060 'International Tables Vol C Tables 4.2.6.8 and 6.1.1.4'

loop_
_geom_angle_atom_site_label_1
_geom_angle_atom_site_label_2
_geom_angle_atom_site_label_3
_geom_angle
_geom_angle_publ_flag
C5 O1 N2 111.21(9) no
C22 O22 H22 109.5 no
C3 N2 O1 108.01(9) no
C3 N4 H41 117.3 no
C3 N4 H42 117.5 no
H41 N4 H42 117.0 no
N2 C3 N4 127.46(11) no
N2 C3 C11 113.76(10) no
N4 C3 C11 118.72(10) no
O5 C5 O1 123.69(11) no
O5 C5 C21 123.27(11) no
O1 C5 C21 113.02(10) no
C12 C11 C16 119.70(11) no
C12 C11 C3 119.39(10) no
C16 C11 C3 120.90(11) no
C13 C12 C11 120.04(11) no
C13 C12 H12 120.0 no
C11 C12 H12 120.0 no
C12 C13 C14 120.14(12) no
C12 C13 H13 119.9 no
C14 C13 H13 119.9 no
C15 C14 C13 119.91(12) no
C15 C14 H14 120.0 no
C13 C14 H14 120.0 no
C16 C15 C14 120.36(11) no
C16 C15 H15 119.8 no
C14 C15 H15 119.8 no
C15 C16 C11 119.84(12) no
C15 C16 H16 120.1 no
C11 C16 H16 120.1 no
C26 C21 C22 119.47(11) no
C26 C21 C5 121.79(11) no
C22 C21 C5 118.74(11) no
O22 C22 C23 117.13(11) no
O22 C22 C21 123.48(11) no
C23 C22 C21 119.38(11) no
C24 C23 C22 120.07(12) no
C24 C23 H23 120.0 no
C22 C23 H23 120.0 no
C23 C24 C25 120.87(12) no
C23 C24 H24 119.6 no
C25 C24 H24 119.6 no
C26 C25 C24 119.65(12) no
C26 C25 H25 120.2 no
C24 C25 H25 120.2 no
C25 C26 C21 120.51(12) no
C25 C26 H26 119.7 no
C21 C26 H26 119.7 no

loop_
_geom_bond_atom_site_label_1
_geom_bond_atom_site_label_2
_geom_bond_site_symmetry_2
_geom_bond_distance
_geom_bond_publ_flag
O1 C5 . 1.340(2) no
O1 N2 . 1.460(2) no
O5 C5 . 1.222(2) no
O22 C22 . 1.3514(15) no
O22 H22 . 0.84 no
N2 C3 . 1.302(2) no
N4 C3 . 1.354(2) no
N4 H41 . 0.90 no
N4 H42 . 0.91 no
C3 C11 . 1.4890(16) no
C5 C21 . 1.4780(16) no
C11 C12 . 1.3942(17) no
C11 C16 . 1.3992(16) no
C12 C13 . 1.3868(18) no
C12 H12 . 0.95 no
C13 C14 . 1.3932(17) no
C13 H13 . 0.95 no
C14 C15 . 1.3858(19) no
C14 H14 . 0.95 no
C15 C16 . 1.3876(18) no
C15 H15 . 0.95 no
C16 H16 . 0.95 no
C21 C26 . 1.4030(17) no
C21 C22 . 1.4080(18) no
C22 C23 . 1.4008(17) no
C23 C24 . 1.382(2) no
C23 H23 . 0.95 no
C24 C25 . 1.392(2) no
C24 H24 . 0.95 no
C25 C26 . 1.3837(18) no
C25 H25 . 0.95 no
C26 H26 . 0.95 no

loop_
_geom_hbond_atom_site_label_D
_geom_hbond_atom_site_label_H
_geom_hbond_atom_site_label_A
_geom_hbond_site_symmetry_A
_geom_hbond_distance_DH
_geom_hbond_distance_HA
_geom_hbond_distance_DA
_geom_hbond_angle_DHA
_geom_hbond_publ_flag
O22 H22 O5 . 0.84 1.90 2.632(2) 144 y
N4 H42 O5 2_564 0.91 2.31 3.146(2) 154 y
N4 H42 N2 2_564 0.91 2.46 3.190(2) 138 y
C12 H12 O5 6_656 0.95 2.46 3.405(2) 173 y
C16 H16 Cg1 5_565 0.95 2.68 3.529(2) 149 y

loop_
_geom_torsion_atom_site_label_1
_geom_torsion_atom_site_label_2
_geom_torsion_atom_site_label_3
_geom_torsion_atom_site_label_4
_geom_torsion
_geom_torsion_publ_flag
C5 O1 N2 C3 152.4(2) no
O1 N2 C3 N4 -8.37(17) no
O1 N2 C3 C11 174.47(9) no
N2 O1 C5 O5 -9.63(16) no
N2 O1 C5 C21 171.77(9) no
N2 C3 C11 C12 -38.13(16) no
N4 C3 C11 C12 144.44(12) no
N2 C3 C11 C16 140.84(12) no
N4 C3 C11 C16 -36.59(17) no
C16 C11 C12 C13 0.70(18) no
C3 C11 C12 C13 179.69(11) no
C11 C12 C13 C14 -0.32(19) no
C12 C13 C14 C15 -0.3(2) no
C13 C14 C15 C16 0.6(2) no
C14 C15 C16 C11 -0.23(19) no
C12 C11 C16 C15 -0.43(18) no
C3 C11 C16 C15 -179.40(11) no
O5 C5 C21 C26 166.77(12) no
O1 C5 C21 C26 -14.64(16) no
O5 C5 C21 C22 -13.45(18) no
O1 C5 C21 C22 165.14(11) no
C26 C21 C22 O22 -178.88(11) no
C5 C21 C22 O22 1.33(18) no
C26 C21 C22 C23 2.06(18) no
C5 C21 C22 C23 -177.73(11) no
O22 C22 C23 C24 178.54(12) no
C21 C22 C23 C24 -2.34(19) no
C22 C23 C24 C25 0.7(2) no
C23 C24 C25 C26 1.3(2) no
C24 C25 C26 C21 -1.59(19) no
C22 C21 C26 C25 -0.09(18) no
C5 C21 C26 C25 179.69(11) no

loop_
_cod_related_entry_id
_cod_related_entry_database
_cod_related_entry_code
1 ChemSpider 21134351
